data_2300705
loop_
_publ_author_name
'Levin, Aleksandr'
'Khrapova, Ekaterina'
'Kozlov, Daniil'
'Krasilin, Andrei'
'Gusarov, Victor'

_publ_section_title
;
 Structure refinement, microstrains and crystallite sizes of
 Mg-Ni-phyllosilicate nanoscroll powders
;
_journal_issue 3
_journal_name_full 'Journal of Applied Crystallography'
_journal_page_first 484
_journal_page_last 502
_journal_paper_doi 10.1107/S1600576722003594
_journal_volume 55
_journal_year 2022
_chemical_formula_moiety 'Mg6 Si4 O18 H8'
_chemical_formula_sum 'H8 Mg6 O18 Si4'
_chemical_formula_weight 554.22
_space_group_IT_number 9
_space_group_name_Hall 'C -2yc'
_space_group_name_H-M_alt 'C 1 c 1'
_symmetry_cell_setting monoclinic
_symmetry_space_group_name_Hall 'C -2yc'
_symmetry_space_group_name_H-M 'C 1 c 1'
_cell_angle_alpha 90
_cell_angle_beta 93.91(2)
_cell_angle_gamma 90
_cell_formula_units_Z 2
_cell_length_a 5.3418(6)
_cell_length_b 9.1166(15)
_cell_length_c 14.697(2)
_cell_measurement_reflns_used 454
_cell_measurement_temperature 314(1)
_cell_volume 714.06(17)
_diffrn_ambient_temperature 314(1)
_diffrn_measurement_device_type 'D2 PHASER'
_diffrn_measurement_method '\q--2\q scan'
_diffrn_radiation_type 'Cu K\a'
_pd_proc_2theta_range_max 110
_pd_proc_2theta_range_min 5
_pd_proc_ls_prof_R_factor 0.0759
_pd_proc_ls_prof_wR_factor 0.1032
_pd_proc_wavelength 1.541874
_pd_spec_description 'fibrous, fine powder, white'
_cod_data_source_file 00NMScopy.cif
_cod_data_source_block Mg3Si2O5(OH)4
_cod_depositor_comments
;
The following automatic conversions were performed:

data item '_exptl_crystal_density_meas' value 'not measured' was
changed to '?' -- the value is perceived as not measured.

Automatic conversion script
Id: cif_fix_values 8738 2021-04-28 16:35:53Z antanas 
;
_cod_original_sg_symbol_H-M 'C c'
_cod_original_formula_sum 'Mg6 Si4 O18 H8'
_cod_database_code 2300705

loop_
_symmetry_equiv_pos_as_xyz
'x, y, z '
'x, -y, z+1/2 '
'x+1/2, y+1/2, z '
'x+1/2, -y+1/2, z+1/2 '

loop_
_atom_site_label
_atom_site_type_symbol
_atom_site_symmetry_multiplicity
_atom_site_fract_x
_atom_site_fract_y
_atom_site_fract_z
_atom_site_occupancy
_atom_site_attached_hydrogens
_atom_site_B_iso_or_equiv
Mg1 Mg 4 0.8922(9) 0.2021(6) 0.2349(4) 1.00(1) 0 0.30(6)
Mg2 Mg 4 0.3738(10) 0.3761(7) 0.2354(5) 1.00(1) 0 0.30(6)
Mg3 Mg 4 0.8859(9) 0.5253(8) 0.2229(5) 1.00(1) 0 0.30(6)
Si1 Si 4 0.0210(18) 0.3649(8) 0.0402(4) 1 0 1.65(7)
Si2 Si 4 0.5145(17) 0.5338(4) 0.0391(4) 1 0 1.65(7)
O1 O 4 0.0691(14) 0.1956(10) 0.9976(9) 1 0 1.51(8)
O2 O 4 0.2407(21) 0.4739(12) 0.9989(9) 1 0 1.51(8)
O3 O 4 0.7410(20) 0.4229(12) 0.0034(9) 1 0 1.51(8)
O4 O 4 0.0400(20) 0.3640(21) 0.1564(9) 1 0 1.51(8)
O5 O 4 0.5334(20) 0.5380(11) 0.1553(9) 1 0 1.51(8)
O6 O 4 0.7377(23) 0.3697(15) 0.2865(7) 1 1 1.51(8)
O7 O 4 0.2255(30) 0.2024(22) 0.2877(7) 1 1 1.51(8)
O8 O 4 0.5313(19) 0.2028(16) 0.1831(7) 1 1 1.51(8)
O9 O 4 0.1978(18) 0.5349(18) 0.2979(7) 1 1 1.51(8)
